data_7030798
loop_
_publ_author_name
'Schmidt, David'
'Zell, Thomas'
'Schaub, Thomas'
'Radius, Udo'

_publ_section_title
;
 Si-H bond activation at {(NHC)2Ni(0)} leading to hydrido silyl and
 bis(silyl) complexes: a versatile tool for catalytic Si-H/D exchange,
 acceptorless dehydrogenative coupling of hydrosilanes, and hydrogenation
 of disilanes to hydrosilanes.
;
_journal_issue 28
_journal_name_full 'Dalton transactions (Cambridge, England : 2003)'
_journal_page_first 10816
_journal_page_last 10827
_journal_paper_doi 10.1039/c4dt01250j
_journal_volume 43
_journal_year 2014
_chemical_formula_moiety C30H58N4NiSi2
_chemical_formula_sum 'C30 H58 N4 Ni Si2'
_chemical_formula_weight 589.69
_chemical_name_systematic
; 
 ? 
;
_space_group_IT_number 15
_symmetry_cell_setting monoclinic
_symmetry_space_group_name_Hall '-C 2yc'
_symmetry_space_group_name_H-M 'C 1 2/c 1'
_atom_sites_solution_hydrogens geom
_atom_sites_solution_primary direct
_atom_sites_solution_secondary difmap
_audit_creation_method 'SHELXL-97 + manual editing'
_cell_angle_alpha 90.00
_cell_angle_beta 106.741(9)
_cell_angle_gamma 90.00
_cell_formula_units_Z 4
_cell_length_a 15.655(4)
_cell_length_b 11.439(3)
_cell_length_c 19.648(5)
_cell_measurement_reflns_used 4538
_cell_measurement_temperature 100(2)
_cell_measurement_theta_max 26.014
_cell_measurement_theta_min 2.2395
_cell_volume 3369.4(15)
_computing_cell_refinement 'Saint+ ver. 7.68A (Bruker AXS)'
_computing_data_collection 'APEX2 ver. 2010.3 (Bruker AXS)'
_computing_data_reduction 'Saint+ ver. 7.68A (Bruker AXS)'
_computing_molecular_graphics 'XP ver. 5.1 (Bruker AXS, 1998)'
_computing_publication_material 'SHELXL-97 (Sheldrick, 2008)'
_computing_structure_refinement 'SHELXL-97 (Sheldrick, 2008)'
_computing_structure_solution 'SHELXS-97 (Sheldrick, 2008)'
_diffrn_ambient_temperature 100(2)
_diffrn_measured_fraction_theta_full 0.999
_diffrn_measured_fraction_theta_max 0.990
_diffrn_measurement_device_type 'Bruker APEX-II CCD'
_diffrn_measurement_method '\f and \w scans'
_diffrn_radiation_monochromator 'multi-layer mirror'
_diffrn_radiation_source 'rotating anode'
_diffrn_radiation_type MoK\a
_diffrn_radiation_wavelength 0.71073
_diffrn_reflns_av_R_equivalents 0.0355
_diffrn_reflns_av_sigmaI/netI 0.0366
_diffrn_reflns_limit_h_max 19
_diffrn_reflns_limit_h_min -19
_diffrn_reflns_limit_k_max 14
_diffrn_reflns_limit_k_min -14
_diffrn_reflns_limit_l_max 24
_diffrn_reflns_limit_l_min -22
_diffrn_reflns_number 12233
_diffrn_reflns_theta_full 26.00
_diffrn_reflns_theta_max 26.16
_diffrn_reflns_theta_min 2.16
_exptl_absorpt_coefficient_mu 0.671
_exptl_absorpt_correction_T_max 0.7453
_exptl_absorpt_correction_T_min 0.6397
_exptl_absorpt_correction_type analytical
_exptl_absorpt_process_details 'Sadabs 2008/1 (Bruker 2008)'
_exptl_crystal_colour orange
_exptl_crystal_density_diffrn 1.163
_exptl_crystal_density_method 'not measured'
_exptl_crystal_description block
_exptl_crystal_F_000 1288
_exptl_crystal_size_max 0.35
_exptl_crystal_size_mid 0.29
_exptl_crystal_size_min 0.25
_refine_diff_density_max 0.336
_refine_diff_density_min -0.224
_refine_diff_density_rms 0.050
_refine_ls_extinction_method none
_refine_ls_goodness_of_fit_ref 1.026
_refine_ls_hydrogen_treatment mixed
_refine_ls_matrix_type full
_refine_ls_number_parameters 180
_refine_ls_number_reflns 3332
_refine_ls_number_restraints 0
_refine_ls_restrained_S_all 1.026
_refine_ls_R_factor_all 0.0384
_refine_ls_R_factor_gt 0.0300
_refine_ls_shift/su_max 0.001
_refine_ls_shift/su_mean 0.000
_refine_ls_structure_factor_coef Fsqd
_refine_ls_weighting_details 'calc w=1/[\s^2^(Fo^2^)+(0.0278P)^2^+2.7739P] where P=(Fo^2^+2Fc^2^)/3'
_refine_ls_weighting_scheme calc
_refine_ls_wR_factor_gt 0.0658
_refine_ls_wR_factor_ref 0.0691
_reflns_number_gt 2882
_reflns_number_total 3332
_reflns_threshold_expression >2sigma(I)
_cod_data_source_file c4dt01250j2.cif
_cod_data_source_block compound_cis_11
_cod_depositor_comments 'Adding full bibliography for 7030793--7030800.cif.'
_cod_original_cell_volume 3369.3(16)
_cod_original_sg_symbol_H-M C2/c
_cod_database_code 7030798

loop_
_symmetry_equiv_pos_as_xyz
'x, y, z'
'-x, y, -z+1/2'
'x+1/2, y+1/2, z'
'-x+1/2, y+1/2, -z+1/2'
'-x, -y, -z'
'x, -y, z-1/2'
'-x+1/2, -y+1/2, -z'
'x+1/2, -y+1/2, z-1/2'

loop_
_atom_site_label
_atom_site_type_symbol
_atom_site_fract_x
_atom_site_fract_y
_atom_site_fract_z
_atom_site_U_iso_or_equiv
_atom_site_adp_type
_atom_site_occupancy
_atom_site_symmetry_multiplicity
_atom_site_calc_flag
_atom_site_refinement_flags
Ni Ni 0.0000 0.64543(2) 0.7500 0.01159(9) Uani 1 2 d S
N1 N -0.15688(9) 0.76440(12) 0.77601(7) 0.0141(3) Uani 1 1 d .
N2 N -0.03489(9) 0.83362(11) 0.84411(7) 0.0144(3) Uani 1 1 d .
Si Si 0.03729(3) 0.49296(4) 0.69211(2) 0.01457(11) Uani 1 1 d .
C1 C -0.06588(10) 0.75166(14) 0.79239(8) 0.0128(3) Uani 1 1 d .
C2 C -0.18021(12) 0.85213(15) 0.81603(9) 0.0191(4) Uani 1 1 d .
H2A H -0.2389 0.8768 0.8137 0.023 Uiso 1 1 calc R
C3 C -0.10372(12) 0.89537(15) 0.85861(9) 0.0190(4) Uani 1 1 d .
H3A H -0.0979 0.9567 0.8923 0.023 Uiso 1 1 calc R
C4 C 0.06060(11) 0.85631(15) 0.87721(9) 0.0176(4) Uani 1 1 d .
H4A H 0.0948 0.7924 0.8621 0.021 Uiso 1 1 calc R
C5 C -0.22256(11) 0.68928(15) 0.72675(9) 0.0190(4) Uani 1 1 d .
H5A H -0.1898 0.6227 0.7128 0.023 Uiso 1 1 calc R
C6 C 0.08376(13) 0.85285(17) 0.95773(9) 0.0263(4) Uani 1 1 d .
H6A H 0.0640 0.7784 0.9727 0.039 Uiso 1 1 calc R
H6B H 0.0538 0.9175 0.9743 0.039 Uiso 1 1 calc R
H6C H 0.1485 0.8605 0.9782 0.039 Uiso 1 1 calc R
C7 C 0.08726(13) 0.97118(16) 0.85006(10) 0.0269(4) Uani 1 1 d .
H7A H 0.0743 0.9677 0.7982 0.040 Uiso 1 1 calc R
H7B H 0.1512 0.9845 0.8715 0.040 Uiso 1 1 calc R
H7C H 0.0534 1.0354 0.8629 0.040 Uiso 1 1 calc R
C8 C -0.28736(12) 0.63904(16) 0.76408(10) 0.0252(4) Uani 1 1 d .
H8A H -0.3272 0.5830 0.7326 0.038 Uiso 1 1 calc R
H8B H -0.3227 0.7025 0.7759 0.038 Uiso 1 1 calc R
H8C H -0.2538 0.5993 0.8078 0.038 Uiso 1 1 calc R
C9 C -0.27217(12) 0.75489(17) 0.65937(9) 0.0257(4) Uani 1 1 d .
H9A H -0.3154 0.7024 0.6279 0.039 Uiso 1 1 calc R
H9B H -0.2294 0.7824 0.6350 0.039 Uiso 1 1 calc R
H9C H -0.3035 0.8220 0.6719 0.039 Uiso 1 1 calc R
C21 C -0.05954(11) 0.42620(15) 0.62007(9) 0.0172(4) Uani 1 1 d .
H21A H -0.1069 0.4050 0.6428 0.021 Uiso 1 1 calc R
C22 C -0.10093(12) 0.51158(16) 0.55980(10) 0.0249(4) Uani 1 1 d .
H22A H -0.0542 0.5391 0.5388 0.030 Uiso 1 1 calc R
H22B H -0.1240 0.5805 0.5795 0.030 Uiso 1 1 calc R
C23 C -0.17714(13) 0.45657(18) 0.50129(10) 0.0319(5) Uani 1 1 d .
H23A H -0.2278 0.4397 0.5204 0.038 Uiso 1 1 calc R
H23B H -0.1979 0.5128 0.4617 0.038 Uiso 1 1 calc R
C24 C -0.14762(13) 0.34377(17) 0.47333(10) 0.0288(4) Uani 1 1 d .
H24A H -0.1995 0.3074 0.4385 0.035 Uiso 1 1 calc R
H24B H -0.1024 0.3621 0.4485 0.035 Uiso 1 1 calc R
C25 C -0.10854(13) 0.25830(17) 0.53308(10) 0.0266(4) Uani 1 1 d .
H25A H -0.0870 0.1880 0.5137 0.032 Uiso 1 1 calc R
H25B H -0.1555 0.2335 0.5546 0.032 Uiso 1 1 calc R
C26 C -0.03148(12) 0.31306(15) 0.59005(9) 0.0216(4) Uani 1 1 d .
H26A H 0.0179 0.3306 0.5695 0.026 Uiso 1 1 calc R
H26B H -0.0091 0.2564 0.6292 0.026 Uiso 1 1 calc R
H1 H 0.1022(12) 0.5173(16) 0.6555(9) 0.022(5) Uiso 1 1 d .
H2 H 0.0797(13) 0.3919(17) 0.7328(10) 0.028(5) Uiso 1 1 d .

loop_
_atom_site_aniso_label
_atom_site_aniso_U_11
_atom_site_aniso_U_22
_atom_site_aniso_U_33
_atom_site_aniso_U_23
_atom_site_aniso_U_13
_atom_site_aniso_U_12
Ni 0.01241(15) 0.01036(15) 0.01270(15) 0.000 0.00472(11) 0.000
N1 0.0143(7) 0.0113(7) 0.0172(7) -0.0007(5) 0.0054(6) 0.0005(5)
N2 0.0167(7) 0.0115(7) 0.0159(7) -0.0010(5) 0.0063(6) -0.0006(6)
Si 0.0148(2) 0.0137(2) 0.0162(2) -0.00207(18) 0.00596(19) -0.00002(18)
C1 0.0152(8) 0.0113(8) 0.0125(8) 0.0031(6) 0.0049(7) -0.0009(6)
C2 0.0205(9) 0.0154(8) 0.0234(9) -0.0004(7) 0.0097(7) 0.0032(7)
C3 0.0245(9) 0.0130(8) 0.0212(9) -0.0031(7) 0.0096(7) 0.0023(7)
C4 0.0170(8) 0.0166(9) 0.0184(8) -0.0017(7) 0.0040(7) -0.0026(7)
C5 0.0161(8) 0.0177(9) 0.0223(9) -0.0050(7) 0.0039(7) -0.0004(7)
C6 0.0266(10) 0.0321(11) 0.0182(9) 0.0004(8) 0.0033(8) -0.0052(9)
C7 0.0277(10) 0.0238(10) 0.0263(10) 0.0028(8) 0.0033(8) -0.0096(8)
C8 0.0201(9) 0.0227(10) 0.0320(10) -0.0021(8) 0.0064(8) -0.0049(8)
C9 0.0163(9) 0.0359(11) 0.0233(9) -0.0006(8) 0.0033(8) 0.0028(8)
C21 0.0173(8) 0.0182(9) 0.0171(8) -0.0027(7) 0.0065(7) -0.0014(7)
C22 0.0241(10) 0.0206(10) 0.0265(10) -0.0014(8) 0.0015(8) 0.0026(8)
C23 0.0249(10) 0.0347(12) 0.0284(10) 0.0006(9) -0.0045(8) 0.0016(9)
C24 0.0248(10) 0.0382(12) 0.0215(9) -0.0076(8) 0.0037(8) -0.0094(9)
C25 0.0303(10) 0.0253(10) 0.0253(10) -0.0099(8) 0.0100(8) -0.0082(8)
C26 0.0263(10) 0.0176(9) 0.0209(9) -0.0024(7) 0.0068(8) -0.0008(8)

loop_
_atom_type_symbol
_atom_type_description
_atom_type_scat_dispersion_real
_atom_type_scat_dispersion_imag
_atom_type_scat_source
C C 0.0033 0.0016 'International Tables Vol C Tables 4.2.6.8 and 6.1.1.4'
H H 0.0000 0.0000 'International Tables Vol C Tables 4.2.6.8 and 6.1.1.4'
N N 0.0061 0.0033 'International Tables Vol C Tables 4.2.6.8 and 6.1.1.4'
Si Si 0.0817 0.0704 'International Tables Vol C Tables 4.2.6.8 and 6.1.1.4'
Ni Ni 0.3393 1.1124 'International Tables Vol C Tables 4.2.6.8 and 6.1.1.4'

loop_
_geom_angle_atom_site_label_1
_geom_angle_atom_site_label_2
_geom_angle_atom_site_label_3
_geom_angle
_geom_angle_site_symmetry_1
_geom_angle_site_symmetry_3
C1 Ni C1 102.01(9) . 2_556
C1 Ni Si 91.21(5) . 2_556
C1 Ni Si 162.70(5) 2_556 2_556
C1 Ni Si 162.70(5) . .
C1 Ni Si 91.21(5) 2_556 .
Si Ni Si 78.32(3) 2_556 .
C1 N1 C2 111.61(14) . .
C1 N1 C5 124.99(13) . .
C2 N1 C5 123.23(14) . .
C1 N2 C3 111.89(14) . .
C1 N2 C4 123.24(13) . .
C3 N2 C4 124.81(14) . .
C21 Si Ni 114.74(6) . .
C21 Si H1 103.4(7) . .
Ni Si H1 115.4(7) . .
C21 Si H2 103.2(8) . .
Ni Si H2 118.9(7) . .
H1 Si H2 98.8(10) . .
N2 C1 N1 102.91(13) . .
N2 C1 Ni 129.35(12) . .
N1 C1 Ni 127.73(12) . .
C3 C2 N1 106.66(15) . .
C3 C2 H2A 126.7 . .
N1 C2 H2A 126.7 . .
C2 C3 N2 106.92(15) . .
C2 C3 H3A 126.5 . .
N2 C3 H3A 126.5 . .
N2 C4 C6 111.30(14) . .
N2 C4 C7 110.11(14) . .
C6 C4 C7 112.37(15) . .
N2 C4 H4A 107.6 . .
C6 C4 H4A 107.6 . .
C7 C4 H4A 107.6 . .
N1 C5 C8 109.86(13) . .
N1 C5 C9 111.64(14) . .
C8 C5 C9 111.09(14) . .
N1 C5 H5A 108.0 . .
C8 C5 H5A 108.0 . .
C9 C5 H5A 108.0 . .
C4 C6 H6A 109.5 . .
C4 C6 H6B 109.5 . .
H6A C6 H6B 109.5 . .
C4 C6 H6C 109.5 . .
H6A C6 H6C 109.5 . .
H6B C6 H6C 109.5 . .
C4 C7 H7A 109.5 . .
C4 C7 H7B 109.5 . .
H7A C7 H7B 109.5 . .
C4 C7 H7C 109.5 . .
H7A C7 H7C 109.5 . .
H7B C7 H7C 109.5 . .
C5 C8 H8A 109.5 . .
C5 C8 H8B 109.5 . .
H8A C8 H8B 109.5 . .
C5 C8 H8C 109.5 . .
H8A C8 H8C 109.5 . .
H8B C8 H8C 109.5 . .
C5 C9 H9A 109.5 . .
C5 C9 H9B 109.5 . .
H9A C9 H9B 109.5 . .
C5 C9 H9C 109.5 . .
H9A C9 H9C 109.5 . .
H9B C9 H9C 109.5 . .
C22 C21 C26 110.17(14) . .
C22 C21 Si 112.81(12) . .
C26 C21 Si 111.55(12) . .
C22 C21 H21A 107.3 . .
C26 C21 H21A 107.3 . .
Si C21 H21A 107.3 . .
C21 C22 C23 112.55(16) . .
C21 C22 H22A 109.1 . .
C23 C22 H22A 109.1 . .
C21 C22 H22B 109.1 . .
C23 C22 H22B 109.1 . .
H22A C22 H22B 107.8 . .
C24 C23 C22 111.48(16) . .
C24 C23 H23A 109.3 . .
C22 C23 H23A 109.3 . .
C24 C23 H23B 109.3 . .
C22 C23 H23B 109.3 . .
H23A C23 H23B 108.0 . .
C25 C24 C23 111.30(15) . .
C25 C24 H24A 109.4 . .
C23 C24 H24A 109.4 . .
C25 C24 H24B 109.4 . .
C23 C24 H24B 109.4 . .
H24A C24 H24B 108.0 . .
C24 C25 C26 111.19(15) . .
C24 C25 H25A 109.4 . .
C26 C25 H25A 109.4 . .
C24 C25 H25B 109.4 . .
C26 C25 H25B 109.4 . .
H25A C25 H25B 108.0 . .
C25 C26 C21 111.99(15) . .
C25 C26 H26A 109.2 . .
C21 C26 H26A 109.2 . .
C25 C26 H26B 109.2 . .
C21 C26 H26B 109.2 . .
H26A C26 H26B 107.9 . .

loop_
_geom_bond_atom_site_label_1
_geom_bond_atom_site_label_2
_geom_bond_distance
_geom_bond_site_symmetry_2
Ni C1 1.9309(16) .
Ni C1 1.9310(16) 2_556
Ni Si 2.2491(7) 2_556
Ni Si 2.2492(6) .
N1 C1 1.375(2) .
N1 C2 1.387(2) .
N1 C5 1.469(2) .
N2 C1 1.365(2) .
N2 C3 1.385(2) .
N2 C4 1.471(2) .
Si C21 1.9102(17) .
Si H1 1.431(18) .
Si H2 1.453(19) .
C2 C3 1.342(3) .
C2 H2A 0.9500 .
C3 H3A 0.9500 .
C4 C6 1.518(2) .
C4 C7 1.521(2) .
C4 H4A 1.0000 .
C5 C8 1.525(2) .
C5 C9 1.525(2) .
C5 H5A 1.0000 .
C6 H6A 0.9800 .
C6 H6B 0.9800 .
C6 H6C 0.9800 .
C7 H7A 0.9800 .
C7 H7B 0.9800 .
C7 H7C 0.9800 .
C8 H8A 0.9800 .
C8 H8B 0.9800 .
C8 H8C 0.9800 .
C9 H9A 0.9800 .
C9 H9B 0.9800 .
C9 H9C 0.9800 .
C21 C22 1.528(2) .
C21 C26 1.538(2) .
C21 H21A 1.0000 .
C22 C23 1.533(3) .
C22 H22A 0.9900 .
C22 H22B 0.9900 .
C23 C24 1.525(3) .
C23 H23A 0.9900 .
C23 H23B 0.9900 .
C24 C25 1.515(3) .
C24 H24A 0.9900 .
C24 H24B 0.9900 .
C25 C26 1.524(2) .
C25 H25A 0.9900 .
C25 H25B 0.9900 .
C26 H26A 0.9900 .
C26 H26B 0.9900 .
